data_4336701
loop_
_publ_author_name
'Charalampos Triantis'
'Theodoros Tsotakos'
'Charalampos Tsoukalas'
'Marina Sagnou'
'Catherine Raptopoulou'
'Aris Terzis'
'Vassilis Psycharis'
'Maria Pelecanou'
'Ioannis Pirmettis'
'Minas Papadopoulos'

_publ_section_title
;
 Synthesis and Characterization of fac-[M(CO)3(P)(OO)] and
 cis-trans-[M(CO)2(P)2(OO)] Complexes (M = Re,99mTc) with Acetylacetone
 and Curcumin as OO Donor Bidentate Ligands
;
_journal_name_full 'Inorganic Chemistry'
_journal_page_first 12995
_journal_page_last 13003
_journal_paper_doi 10.1021/ic401503b
_journal_volume 52
_journal_year 2013
_chemical_formula_sum 'C33 H33 O4 P2 Re'
_chemical_formula_weight 741.73
_chemical_name_systematic
;
 ?
;
_space_group_IT_number 15
_symmetry_cell_setting monoclinic
_symmetry_space_group_name_Hall '-C 2yc'
_symmetry_space_group_name_H-M 'C 1 2/c 1'
_atom_sites_solution_hydrogens geom
_atom_sites_solution_primary direct
_atom_sites_solution_secondary difmap
_audit_creation_method SHELXL-97
_cell_angle_alpha 90.0000(10)
_cell_angle_beta 104.730(1)
_cell_angle_gamma 90.00
_cell_formula_units_Z 4
_cell_length_a 21.7703(4)
_cell_length_b 9.1874(1)
_cell_length_c 16.2740(3)
_cell_measurement_reflns_used 20867
_cell_measurement_temperature 293(2)
_cell_measurement_theta_max 71.94
_cell_measurement_theta_min 7.30
_cell_volume 3148.03(9)
_computing_cell_refinement 'CrystalClear, Rigaku MSC, 2005'
_computing_data_collection 'CrystalClear, Rigaku MSC, 2005'
_computing_data_reduction 'CrystalClear, Rigaku MSC, 2005'
_computing_structure_refinement 'SHELXL-97 (Sheldrick, 1997)'
_computing_structure_solution 'SHELXS-97 (Sheldrick, 1997)'
_diffrn_ambient_temperature 293(2)
_diffrn_measured_fraction_theta_full 0.961
_diffrn_measured_fraction_theta_max 0.961
_diffrn_measurement_device_type 'Rigaku R-AXIS SPIDER IPDS'
_diffrn_measurement_method '\q scans'
_diffrn_radiation_monochromator graphite
_diffrn_radiation_source 'fine-focus sealed tube'
_diffrn_radiation_type CuK\a
_diffrn_radiation_wavelength 1.54178
_diffrn_reflns_av_R_equivalents 0.0417
_diffrn_reflns_av_sigmaI/netI 0.0253
_diffrn_reflns_limit_h_max 25
_diffrn_reflns_limit_h_min -25
_diffrn_reflns_limit_k_max 10
_diffrn_reflns_limit_k_min -10
_diffrn_reflns_limit_l_max 17
_diffrn_reflns_limit_l_min -14
_diffrn_reflns_number 20253
_diffrn_reflns_theta_full 65.00
_diffrn_reflns_theta_max 65.00
_diffrn_reflns_theta_min 7.30
_exptl_absorpt_coefficient_mu 8.788
_exptl_absorpt_correction_T_max 1.000
_exptl_absorpt_correction_T_min 0.341
_exptl_absorpt_correction_type empirical
_exptl_absorpt_process_details 'CrystalClear, Rigaku MSC, 2005'
_exptl_crystal_colour light-green
_exptl_crystal_density_diffrn 1.565
_exptl_crystal_description parallelepiped
_exptl_crystal_F_000 1472
_exptl_crystal_size_max 0.41
_exptl_crystal_size_mid 0.29
_exptl_crystal_size_min 0.11
_refine_diff_density_max 0.856
_refine_diff_density_min -1.057
_refine_diff_density_rms 0.075
_refine_ls_extinction_coef 0.00067(4)
_refine_ls_extinction_expression Fc^*^=kFc[1+0.001xFc^2^\l^3^/sin(2\q)]^-1/4^
_refine_ls_extinction_method SHELXL
_refine_ls_goodness_of_fit_ref 1.072
_refine_ls_hydrogen_treatment mixed
_refine_ls_matrix_type full
_refine_ls_number_parameters 227
_refine_ls_number_reflns 2570
_refine_ls_number_restraints 0
_refine_ls_restrained_S_all 1.072
_refine_ls_R_factor_all 0.0229
_refine_ls_R_factor_gt 0.0224
_refine_ls_shift/su_max 0.004
_refine_ls_shift/su_mean 0.000
_refine_ls_structure_factor_coef Fsqd
_refine_ls_weighting_details 'calc w=1/[\s^2^(Fo^2^)+(0.0348P)^2^+2.7469P] where P=(Fo^2^+2Fc^2^)/3'
_refine_ls_weighting_scheme calc
_refine_ls_wR_factor_gt 0.0560
_refine_ls_wR_factor_ref 0.0565
_reflns_number_gt 2520
_reflns_number_total 2570
_reflns_threshold_expression >2sigma(I)
_cod_data_source_file ic401503b_si_002_4.cif
_cod_data_source_block compound7
_cod_database_code 4336701

loop_
_symmetry_equiv_pos_as_xyz
'x, y, z'
'-x, y, -z+1/2'
'x+1/2, y+1/2, z'
'-x+1/2, y+1/2, -z+1/2'
'-x, -y, -z'
'x, -y, z-1/2'
'-x+1/2, -y+1/2, -z'
'x+1/2, -y+1/2, z-1/2'

loop_
_atom_site_label
_atom_site_type_symbol
_atom_site_fract_x
_atom_site_fract_y
_atom_site_fract_z
_atom_site_U_iso_or_equiv
_atom_site_adp_type
_atom_site_occupancy
_atom_site_symmetry_multiplicity
_atom_site_calc_flag
_atom_site_refinement_flags
Re Re 0.0000 0.145709(16) 0.7500 0.02917(11) Uani 1 2 d S
P P 0.08934(4) 0.15966(8) 0.87240(6) 0.0368(2) Uani 1 1 d .
C1 C 0.07555(17) 0.2724(4) 0.9581(2) 0.0562(9) Uani 1 1 d .
H1A H 0.0363 0.2444 0.9701 0.079 Uiso 1 1 calc R
H1B H 0.0733 0.3728 0.9412 0.079 Uiso 1 1 calc R
H1C H 0.1098 0.2594 1.0080 0.079 Uiso 1 1 calc R
C2 C 0.16260(13) 0.2329(3) 0.8531(2) 0.0431(8) Uani 1 1 d .
C3 C 0.18031(19) 0.1923(5) 0.7810(3) 0.0635(10) Uani 1 1 d .
C4 C 0.23620(19) 0.2414(6) 0.7649(4) 0.0792(14) Uani 1 1 d .
C5 C 0.2745(2) 0.3345(5) 0.8198(4) 0.0776(16) Uani 1 1 d .
C6 C 0.2568(2) 0.3809(6) 0.8902(4) 0.0764(16) Uani 1 1 d .
C7 C 0.20135(19) 0.3301(4) 0.9088(3) 0.0574(10) Uani 1 1 d .
C8 C 0.11319(13) -0.0159(4) 0.9239(2) 0.0418(7) Uani 1 1 d .
C9 C 0.1506(3) -0.1101(6) 0.8926(4) 0.0818(16) Uani 1 1 d .
C10 C 0.1664(3) -0.2459(6) 0.9297(4) 0.106(2) Uani 1 1 d .
C11 C 0.1446(3) -0.2871(5) 0.9984(4) 0.0818(14) Uani 1 1 d .
C12 C 0.1076(2) -0.1958(6) 1.0295(3) 0.0672(11) Uani 1 1 d .
C13 C 0.09127(17) -0.0602(5) 0.9924(3) 0.0552(9) Uani 1 1 d .
O21 O -0.06019(12) -0.0945(3) 0.83216(18) 0.0578(7) Uani 1 1 d .
C21 C -0.03725(13) -0.0026(3) 0.8005(2) 0.0357(7) Uani 1 1 d .
O31 O 0.04273(11) 0.3173(2) 0.69585(17) 0.0443(6) Uani 1 1 d .
C31 C 0.0810(3) 0.5427(5) 0.6646(4) 0.119(3) Uani 1 1 d .
H31A H 0.1178 0.4866 0.6628 0.166 Uiso 1 1 calc R
H31B H 0.0940 0.6298 0.6969 0.166 Uiso 1 1 calc R
H31C H 0.0581 0.5681 0.6078 0.166 Uiso 1 1 calc R
C32 C 0.0387(2) 0.4540(4) 0.7059(3) 0.0644(11) Uani 1 1 d .
C33 C 0.0000 0.5217(6) 0.7500 0.094(3) Uani 1 2 d S
H3 H 0.157(2) 0.131(4) 0.744(3) 0.068(14) Uiso 1 1 d .
H4 H 0.246(2) 0.219(6) 0.711(3) 0.097(17) Uiso 1 1 d .
H5 H 0.316(3) 0.372(5) 0.811(4) 0.11(2) Uiso 1 1 d .
H6 H 0.277(2) 0.437(6) 0.926(3) 0.097(18) Uiso 1 1 d .
H7 H 0.185(2) 0.363(4) 0.964(4) 0.079(16) Uiso 1 1 d .
H9 H 0.165(2) -0.085(6) 0.836(4) 0.108(17) Uiso 1 1 d .
H10 H 0.199(3) -0.299(8) 0.920(4) 0.14(2) Uiso 1 1 d .
H11 H 0.160(3) -0.372(6) 1.027(4) 0.12(2) Uiso 1 1 d .
H12 H 0.0947(19) -0.219(5) 1.079(3) 0.068(12) Uiso 1 1 d .
H13 H 0.0667(19) 0.006(5) 1.018(3) 0.073(12) Uiso 1 1 d .
H33 H 0.0000 0.627(9) 0.7500 0.12(3) Uiso 1 2 d S

loop_
_atom_site_aniso_label
_atom_site_aniso_U_11
_atom_site_aniso_U_22
_atom_site_aniso_U_33
_atom_site_aniso_U_23
_atom_site_aniso_U_13
_atom_site_aniso_U_12
Re 0.02978(13) 0.02299(13) 0.03787(17) 0.000 0.01437(9) 0.000
P 0.0356(4) 0.0362(4) 0.0405(5) -0.0058(3) 0.0130(4) -0.0044(3)
C1 0.0597(19) 0.058(2) 0.055(2) -0.0172(18) 0.0210(17) -0.0020(17)
C2 0.0345(13) 0.0415(16) 0.053(2) 0.0000(15) 0.0103(14) -0.0064(12)
C3 0.053(2) 0.077(3) 0.066(3) -0.014(2) 0.026(2) -0.021(2)
C4 0.056(2) 0.102(4) 0.089(4) 0.001(3) 0.037(2) -0.018(2)
C5 0.041(2) 0.087(3) 0.105(5) 0.022(3) 0.018(2) -0.0165(19)
C6 0.052(2) 0.069(3) 0.096(4) 0.010(3) -0.005(3) -0.026(2)
C7 0.0486(19) 0.057(2) 0.061(3) -0.0011(19) 0.0036(19) -0.0129(16)
C8 0.0388(14) 0.0462(17) 0.038(2) -0.0013(14) 0.0061(13) -0.0030(13)
C9 0.122(4) 0.067(3) 0.075(4) 0.021(3) 0.060(3) 0.034(3)
C10 0.148(5) 0.077(3) 0.117(5) 0.035(3) 0.077(4) 0.056(4)
C11 0.103(3) 0.067(3) 0.079(4) 0.029(3) 0.030(3) 0.019(3)
C12 0.070(2) 0.074(3) 0.061(3) 0.019(2) 0.023(2) -0.006(2)
C13 0.0511(18) 0.063(2) 0.056(3) 0.008(2) 0.0222(17) -0.0018(17)
O21 0.0652(14) 0.0415(13) 0.0733(19) 0.0131(13) 0.0298(13) -0.0133(12)
C21 0.0347(13) 0.0313(14) 0.0421(19) 0.0025(13) 0.0117(13) -0.0004(12)
O31 0.0568(13) 0.0297(10) 0.0556(16) 0.0005(11) 0.0314(11) -0.0069(10)
C31 0.197(6) 0.042(2) 0.168(6) 0.001(3) 0.139(6) -0.027(3)
C32 0.100(3) 0.0309(18) 0.079(3) 0.0011(18) 0.054(3) -0.0081(18)
C33 0.170(8) 0.026(3) 0.115(6) 0.000 0.092(6) 0.000

loop_
_atom_type_symbol
_atom_type_description
_atom_type_scat_dispersion_real
_atom_type_scat_dispersion_imag
_atom_type_scat_source
C C 0.0181 0.0091 'International Tables Vol C Tables 4.2.6.8 and 6.1.1.4'
H H 0.0000 0.0000 'International Tables Vol C Tables 4.2.6.8 and 6.1.1.4'
O O 0.0492 0.0322 'International Tables Vol C Tables 4.2.6.8 and 6.1.1.4'
P P 0.2955 0.4335 'International Tables Vol C Tables 4.2.6.8 and 6.1.1.4'
Re Re -5.2083 5.8923 'International Tables Vol C Tables 4.2.6.8 and 6.1.1.4'

loop_
_geom_angle_atom_site_label_1
_geom_angle_atom_site_label_2
_geom_angle_atom_site_label_3
_geom_angle
_geom_angle_site_symmetry_1
_geom_angle_site_symmetry_3
C21 Re C21 87.02(19) . 2_556
C21 Re O31 178.42(11) . .
C21 Re O31 94.19(13) 2_556 .
C21 Re O31 94.19(13) . 2_556
C21 Re O31 178.42(10) 2_556 2_556
O31 Re O31 84.62(13) . 2_556
C21 Re P 91.39(9) . .
C21 Re P 93.03(9) 2_556 .
O31 Re P 87.54(7) . .
O31 Re P 87.95(7) 2_556 .
C21 Re P 93.03(9) . 2_556
C21 Re P 91.39(9) 2_556 2_556
O31 Re P 87.95(7) . 2_556
O31 Re P 87.54(7) 2_556 2_556
P Re P 173.90(3) . 2_556
C1 P C2 104.04(17) . .
C1 P C8 103.47(17) . .
C2 P C8 104.14(14) . .
C1 P Re 114.06(13) . .
C2 P Re 115.69(11) . .
C8 P Re 114.04(10) . .
P C1 H1A 109.5 . .
P C1 H1B 109.5 . .
H1A C1 H1B 109.5 . .
P C1 H1C 109.5 . .
H1A C1 H1C 109.5 . .
H1B C1 H1C 109.5 . .
C3 C2 C7 118.3(3) . .
C3 C2 P 119.4(3) . .
C7 C2 P 122.2(3) . .
C2 C3 C4 121.6(4) . .
C2 C3 H3 121(3) . .
C4 C3 H3 118(3) . .
C5 C4 C3 120.2(5) . .
C5 C4 H4 119(3) . .
C3 C4 H4 121(3) . .
C4 C5 C6 119.4(4) . .
C4 C5 H5 123(4) . .
C6 C5 H5 118(4) . .
C5 C6 C7 121.4(5) . .
C5 C6 H6 125(4) . .
C7 C6 H6 113(4) . .
C2 C7 C6 119.1(5) . .
C2 C7 H7 116(3) . .
C6 C7 H7 125(3) . .
C9 C8 C13 118.2(4) . .
C9 C8 P 120.8(3) . .
C13 C8 P 120.9(3) . .
C8 C9 C10 120.6(5) . .
C8 C9 H9 121(3) . .
C10 C9 H9 118(3) . .
C11 C10 C9 120.1(5) . .
C11 C10 H10 116(4) . .
C9 C10 H10 122(4) . .
C12 C11 C10 119.8(5) . .
C12 C11 H11 120(4) . .
C10 C11 H11 120(4) . .
C11 C12 C13 120.4(4) . .
C11 C12 H12 121(3) . .
C13 C12 H12 118(3) . .
C8 C13 C12 120.8(4) . .
C8 C13 H13 120(3) . .
C12 C13 H13 119(3) . .
O21 C21 Re 179.7(3) . .
C32 O31 Re 128.7(2) . .
C32 C31 H31A 109.5 . .
C32 C31 H31B 109.5 . .
H31A C31 H31B 109.5 . .
C32 C31 H31C 109.5 . .
H31A C31 H31C 109.5 . .
H31B C31 H31C 109.5 . .
O31 C32 C33 125.5(4) . .
O31 C32 C31 113.9(4) . .
C33 C32 C31 120.6(4) . .
C32 C33 C32 126.7(5) 2_556 .
C32 C33 H33 116.7(3) 2_556 .
C32 C33 H33 116.7(3) . .

loop_
_geom_bond_atom_site_label_1
_geom_bond_atom_site_label_2
_geom_bond_distance
_geom_bond_site_symmetry_2
Re C21 1.878(3) .
Re C21 1.878(3) 2_556
Re O31 2.132(2) .
Re O31 2.132(2) 2_556
Re P 2.4076(9) .
Re P 2.4076(9) 2_556
P C1 1.822(4) .
P C2 1.830(3) .
P C8 1.831(3) .
C1 H1A 0.9600 .
C1 H1B 0.9600 .
C1 H1C 0.9600 .
C2 C3 1.376(5) .
C2 C7 1.394(5) .
C3 C4 1.384(5) .
C3 H3 0.89(4) .
C4 C5 1.359(7) .
C4 H4 0.98(5) .
C5 C6 1.367(8) .
C5 H5 1.01(6) .
C6 C7 1.398(7) .
C6 H6 0.82(5) .
C7 H7 1.09(6) .
C8 C9 1.372(6) .
C8 C13 1.380(5) .
C9 C10 1.391(7) .
C9 H9 1.07(6) .
C10 C11 1.375(7) .
C10 H10 0.91(7) .
C11 C12 1.347(7) .
C11 H11 0.93(6) .
C12 C13 1.391(6) .
C12 H12 0.94(4) .
C13 H13 0.97(4) .
O21 C21 1.166(4) .
O31 C32 1.273(4) .
C31 C32 1.510(5) .
C31 H31A 0.9600 .
C31 H31B 0.9600 .
C31 H31C 0.9600 .
C32 C33 1.385(5) .
C33 C32 1.385(5) 2_556
C33 H33 0.97(8) .
